data_2218692
loop_
_publ_author_name
'Harris, Andria D.'
'Baucom, Amy D.'
'Brown, Jessica L.'
'Jones, Daniel S.'
'Ogle, Craig A.'

_publ_section_title
;
 (1-Bromonaphthalen-2-yl)acetonitrile
;
_journal_coeditor_code FL2183
_journal_issue 7
_journal_name_full 'Acta Crystallographica Section E'
_journal_page_first o1284
_journal_paper_doi 10.1107/S1600536808017418
_journal_volume 64
_journal_year 2008
_chemical_formula_iupac 'C12 H8 Br1 N1'
_chemical_formula_moiety 'C12 H8 Br1 N1'
_chemical_formula_sum 'C12 H8 Br N'
_chemical_formula_weight 246.1
_chemical_name_systematic
;
(1-Bromonaphthalen-2-yl)acetonitrile
;
_space_group_IT_number 14
_symmetry_cell_setting monoclinic
_symmetry_space_group_name_Hall '-P 2yn'
_symmetry_space_group_name_H-M 'P 1 21/n 1'
_audit_creation_method 'WinGX routine CIF_UPDATE'
_cell_angle_alpha 90
_cell_angle_beta 102.538(10)
_cell_angle_gamma 90
_cell_formula_units_Z 4
_cell_length_a 11.3599(13)
_cell_length_b 7.2379(8)
_cell_length_c 11.8901(15)
_cell_measurement_reflns_used 22
_cell_measurement_temperature 295(2)
_cell_measurement_theta_max 16.67
_cell_measurement_theta_min 8.64
_cell_volume 954.3(2)
_computing_cell_refinement 'CAD-4 EXPRESS (Enraf--Nonius, 1994)'
_computing_data_collection 'CAD-4 EXPRESS (Enraf--Nonius, 1994)'
_computing_data_reduction 'XCAD4 (Harms & Wocadlo, 1995)'
_computing_molecular_graphics 'ORTEP-3 for Windows (Farrugia, 1997)'
_computing_publication_material 'WinGX (Farrugia, 1999)'
_computing_structure_refinement 'SHELXL97 (Sheldrick, 2008)'
_computing_structure_solution 'DIRDIF (Beurskens <i>et al.</i>, 1999)'
_diffrn_measured_fraction_theta_full 0.999
_diffrn_measured_fraction_theta_max 1
_diffrn_measurement_device '\k-geometry diffractometer'
_diffrn_measurement_device_type 'Enraf--Nonius CAD-4'
_diffrn_measurement_method 'Nonprofiled \q/2\q'
_diffrn_radiation_type CuK\a
_diffrn_radiation_wavelength 1.54184
_diffrn_reflns_av_R_equivalents 0.0306
_diffrn_reflns_limit_h_max 13
_diffrn_reflns_limit_h_min -13
_diffrn_reflns_limit_k_max 8
_diffrn_reflns_limit_k_min -8
_diffrn_reflns_limit_l_max 14
_diffrn_reflns_limit_l_min -14
_diffrn_reflns_number 6502
_diffrn_reflns_theta_full 67.51
_diffrn_reflns_theta_max 67.51
_diffrn_reflns_theta_min 4.88
_diffrn_standards_decay_% 2
_diffrn_standards_interval_count 75
_diffrn_standards_interval_time 60
_diffrn_standards_number 3
_exptl_absorpt_coefficient_mu 5.473
_exptl_absorpt_correction_type none
_exptl_crystal_colour yellow
_exptl_crystal_density_diffrn 1.713
_exptl_crystal_density_method 'not measured'
_exptl_crystal_description prism
_exptl_crystal_F_000 488
_exptl_crystal_size_max 0.5
_exptl_crystal_size_mid 0.2
_exptl_crystal_size_min 0.2
_refine_diff_density_max 0.351
_refine_diff_density_min -0.51
_refine_ls_extinction_method none
_refine_ls_goodness_of_fit_ref 1.013
_refine_ls_hydrogen_treatment constr
_refine_ls_matrix_type full
_refine_ls_number_parameters 127
_refine_ls_number_reflns 1729
_refine_ls_number_restraints 0
_refine_ls_restrained_S_all 1.013
_refine_ls_R_factor_gt 0.0248
_refine_ls_shift/su_max 0
_refine_ls_structure_factor_coef Fsqd
_refine_ls_weighting_details 'calc w=1/[\s^2^(Fo^2^)+(0.0276P)^2^+0.7384P] where P=(Fo^2^+2Fc^2^)/3'
_refine_ls_weighting_scheme calc
_refine_ls_wR_factor_ref 0.0628
_reflns_number_gt 1558
_reflns_number_total 1729
_reflns_threshold_expression I>2\s(I)
_cod_data_source_file fl2183.cif
_cod_data_source_block I
_cod_original_cell_volume 954.31(19)
_cod_original_sg_symbol_H-M 'P 21/n'
_cod_database_code 2218692
_cod_database_fobs_code 2218692

loop_
_symmetry_equiv_pos_as_xyz
'x, y, z'
'-x+1/2, y+1/2, -z+1/2'
'-x, -y, -z'
'x-1/2, -y-1/2, z-1/2'

loop_
_atom_site_type_symbol
_atom_site_label
_atom_site_fract_x
_atom_site_fract_y
_atom_site_fract_z
_atom_site_U_iso_or_equiv
_atom_site_adp_type
_atom_site_calc_flag
_atom_site_refinement_flags
_atom_site_occupancy
Br Br 0.22261(2) 0.12936(4) 0.490726(19) 0.04829(11) Uani d . 1
N N -0.2239(2) -0.0251(4) 0.2063(2) 0.0621(6) Uani d . 1
C C2 0.0751(2) 0.1301(3) 0.2652(2) 0.0364(5) Uani d . 1
C C9 0.29263(19) 0.1292(3) 0.2734(2) 0.0339(4) Uani d . 1
C C1 0.1920(2) 0.1289(3) 0.32691(18) 0.0334(4) Uani d . 1
C C10 0.2689(2) 0.1334(3) 0.1517(2) 0.0353(5) Uani d . 1
C C4 0.1481(2) 0.1373(3) 0.0887(2) 0.0416(5) Uani d . 1
H H4 0.132 0.1414 0.0087 0.05 Uiso calc R 1
C C8 0.4149(2) 0.1250(3) 0.3346(2) 0.0421(5) Uani d . 1
H H8 0.4327 0.1222 0.4147 0.051 Uiso calc R 1
C C12 -0.1394(2) 0.0450(3) 0.2562(2) 0.0434(5) Uani d . 1
C C11 -0.0312(2) 0.1321(4) 0.3232(2) 0.0485(6) Uani d . 1
H H11A -0.0082 0.0694 0.3968 0.058 Uiso calc R 1
H H11B -0.0498 0.2593 0.3384 0.058 Uiso calc R 1
C C3 0.0552(2) 0.1353(3) 0.1439(2) 0.0416(5) Uani d . 1
H H3 -0.0235 0.1373 0.1007 0.05 Uiso calc R 1
C C5 0.3660(2) 0.1332(3) 0.0944(2) 0.0435(5) Uani d . 1
H H5 0.3506 0.1351 0.0143 0.052 Uiso calc R 1
C C7 0.5062(2) 0.1252(3) 0.2767(2) 0.0488(6) Uani d . 1
H H7 0.5857 0.1219 0.3181 0.059 Uiso calc R 1
C C6 0.4826(2) 0.1302(3) 0.1566(2) 0.0484(6) Uani d . 1
H H6 0.5462 0.1314 0.1187 0.058 Uiso calc R 1

loop_
_atom_site_aniso_label
_atom_site_aniso_U_11
_atom_site_aniso_U_22
_atom_site_aniso_U_33
_atom_site_aniso_U_12
_atom_site_aniso_U_13
_atom_site_aniso_U_23
Br 0.05003(18) 0.06614(18) 0.03112(16) -0.00544(11) 0.01412(12) -0.00341(10)
N 0.0373(12) 0.0871(17) 0.0637(15) -0.0030(12) 0.0149(11) -0.0019(13)
C2 0.0366(11) 0.0376(10) 0.0387(12) -0.0030(8) 0.0163(10) -0.0017(9)
C9 0.0362(11) 0.0297(9) 0.0391(11) -0.0019(8) 0.0152(10) -0.0016(8)
C1 0.0398(11) 0.0328(10) 0.0302(10) -0.0025(8) 0.0133(9) -0.0015(8)
C10 0.0393(11) 0.0323(10) 0.0383(12) -0.0023(8) 0.0170(10) 0.0000(8)
C4 0.0449(13) 0.0510(13) 0.0311(11) -0.0025(10) 0.0132(10) 0.0018(9)
C8 0.0389(12) 0.0459(12) 0.0421(13) -0.0006(9) 0.0099(10) 0.0001(10)
C12 0.0353(12) 0.0531(13) 0.0465(13) 0.0060(11) 0.0195(11) 0.0062(11)
C11 0.0406(13) 0.0632(15) 0.0476(14) -0.0070(11) 0.0222(12) -0.0079(11)
C3 0.0346(11) 0.0530(13) 0.0380(12) -0.0023(10) 0.0092(10) 0.0011(10)
C5 0.0496(14) 0.0430(12) 0.0451(13) -0.0010(10) 0.0260(12) 0.0002(10)
C7 0.0336(12) 0.0531(13) 0.0609(16) 0.0003(10) 0.0130(12) -0.0011(11)
C6 0.0413(13) 0.0485(13) 0.0636(17) -0.0002(10) 0.0292(13) 0.0008(11)

loop_
_atom_type_symbol
_atom_type_description
_atom_type_scat_dispersion_real
_atom_type_scat_dispersion_imag
_atom_type_scat_source
C C 0.0181 0.0091 'International Tables Vol C Tables 4.2.6.8 and 6.1.1.4'
H H 0 0 'International Tables Vol C Tables 4.2.6.8 and 6.1.1.4'
Br Br -0.6763 1.2805 'International Tables Vol C Tables 4.2.6.8 and 6.1.1.4'
N N 0.0311 0.018 'International Tables Vol C Tables 4.2.6.8 and 6.1.1.4'

loop_
_geom_angle_atom_site_label_1
_geom_angle_atom_site_label_2
_geom_angle_atom_site_label_3
_geom_angle
C1 C2 C3 117.95(19)
C1 C2 C11 122.1(2)
C3 C2 C11 119.9(2)
C10 C9 C1 117.7(2)
C10 C9 C8 118.25(19)
C1 C9 C8 124.1(2)
C2 C1 C9 122.6(2)
C2 C1 Br 119.22(15)
C9 C1 Br 118.16(17)
C5 C10 C9 119.7(2)
C5 C10 C4 120.9(2)
C9 C10 C4 119.36(19)
C3 C4 C10 120.7(2)
C3 C4 H4 119.6
C10 C4 H4 119.6
C7 C8 C9 120.5(2)
C7 C8 H8 119.8
C9 C8 H8 119.8
N C12 C11 178.4(3)
C12 C11 C2 114.1(2)
C12 C11 H11A 108.7
C2 C11 H11A 108.7
C12 C11 H11B 108.7
C2 C11 H11B 108.7
H11A C11 H11B 107.6
C4 C3 C2 121.7(2)
C4 C3 H3 119.1
C2 C3 H3 119.1
C6 C5 C10 120.2(2)
C6 C5 H5 119.9
C10 C5 H5 119.9
C8 C7 C6 121.2(2)
C8 C7 H7 119.4
C6 C7 H7 119.4
C5 C6 C7 120.1(2)
C5 C6 H6 120
C7 C6 H6 120

loop_
_geom_bond_atom_site_label_1
_geom_bond_atom_site_label_2
_geom_bond_distance
Br C1 1.903(2)
N C12 1.132(3)
C2 C1 1.371(3)
C2 C3 1.410(3)
C2 C11 1.515(3)
C9 C10 1.413(3)
C9 C1 1.424(3)
C9 C8 1.422(3)
C10 C5 1.417(3)
C10 C4 1.413(3)
C4 C3 1.358(3)
C4 H4 0.93
C8 C7 1.364(3)
C8 H8 0.93
C12 C11 1.455(4)
C11 H11A 0.97
C11 H11B 0.97
C3 H3 0.93
C5 C6 1.370(4)
C5 H5 0.93
C7 C6 1.396(4)
C7 H7 0.93
C6 H6 0.93

loop_
_cod_related_entry_id
_cod_related_entry_database
_cod_related_entry_code
1 ChemSpider 204414
